data_4320851
loop_
_publ_author_name
'D. Cunningham'
'P. McArdle'
'M. Mitchell'
'N. N\'i Chonchubhair'
'M. O'Gara'
'Federico Franceschi'
'Carlo Floriani'

_publ_section_title
;
 Adduct Formation between Alkali Metal Ions and Divalent Metal
 Salicylaldimine Complexes Having Methoxy Substituents. A Structural
 Investigation
;
_journal_name_full 'Inorganic Chemistry'
_journal_page_first 1639
_journal_page_last 1649
_journal_paper_doi 10.1021/ic990496p
_journal_volume 39
_journal_year 2000
_chemical_formula_sum 'C38 H40 Cs I N4 Ni2 O9'
_chemical_formula_weight 1073.97
_chemical_name_common 'CsI.[Ni (3-MeOsal1,2pn)]2.H2O'
_chemical_name_systematic
;
 [Caesium iodide / N.N'-bis(3-methoxysalicylidene)
 propane-1,2-diaminato nickel(II) (1/2)] / water (1/1)
;
_space_group_IT_number 61
_symmetry_cell_setting orthorhombic
_symmetry_space_group_name_Hall '-P 2ac 2ab'
_symmetry_space_group_name_H-M 'P b c a'
_atom_sites_solution_hydrogens geom
_atom_sites_solution_primary direct
_atom_sites_solution_secondary difmap
_audit_creation_method SHELXL-97
_cell_angle_alpha 90.00
_cell_angle_beta 90.00
_cell_angle_gamma 90.00
_cell_formula_units_Z 8
_cell_length_a 15.752(3)
_cell_length_b 23.276(8)
_cell_length_c 25.206(6)
_cell_measurement_reflns_used 25
_cell_measurement_temperature 293(2)
_cell_measurement_theta_max 18
_cell_measurement_theta_min 12
_cell_volume 9242(4)
_computing_cell_refinement 'CELDIM in CAD4-PC-Software'
_computing_data_collection 'CAD4-PC-Software (Enraf-Nonius, 1992)'
_computing_data_reduction 'XCAD (McArdle & Higgins, 1995)'
_computing_molecular_graphics 'ORTEX (P.McArdle, 1995)'
_computing_publication_material 'SHELXL-97/2 (Sheldrick,1997)'
_computing_structure_refinement 'SHELXL-97 (Sheldrick, 1997)'
_computing_structure_solution 'SHELXS-97 (Sheldrick, 1990)'
_diffrn_ambient_temperature 293(2)
_diffrn_measured_fraction_theta_full 0.894
_diffrn_measured_fraction_theta_max 0.894
_diffrn_measurement_device_type '4-circle diffractometer'
_diffrn_measurement_method 'scintillation counter'
_diffrn_radiation_monochromator graphite
_diffrn_radiation_source 'fine-focus sealed tube'
_diffrn_radiation_type MoK\a
_diffrn_radiation_wavelength 0.71069
_diffrn_reflns_av_R_equivalents 0.0331
_diffrn_reflns_av_sigmaI/netI 0.0757
_diffrn_reflns_limit_h_max 15
_diffrn_reflns_limit_h_min -8
_diffrn_reflns_limit_k_max 23
_diffrn_reflns_limit_k_min -7
_diffrn_reflns_limit_l_max 25
_diffrn_reflns_limit_l_min -1
_diffrn_reflns_number 7864
_diffrn_reflns_theta_full 24.96
_diffrn_reflns_theta_max 24.96
_diffrn_reflns_theta_min 2.07
_exptl_absorpt_coefficient_mu 2.310
_exptl_crystal_colour Red
_exptl_crystal_density_diffrn 1.544
_exptl_crystal_density_method 'not measured'
_exptl_crystal_description 'Multi-faced Block'
_exptl_crystal_F_000 4256
_exptl_crystal_size_max 0.35
_exptl_crystal_size_mid 0.35
_exptl_crystal_size_min 0.30
_refine_diff_density_max 1.180
_refine_diff_density_min -0.814
_refine_diff_density_rms 0.160
_refine_ls_extinction_method none
_refine_ls_goodness_of_fit_ref 0.937
_refine_ls_hydrogen_treatment mixed
_refine_ls_matrix_type full
_refine_ls_number_parameters 502
_refine_ls_number_reflns 7248
_refine_ls_number_restraints 0
_refine_ls_restrained_S_all 0.937
_refine_ls_R_factor_all 0.1442
_refine_ls_R_factor_gt 0.0719
_refine_ls_shift/su_max 0.000
_refine_ls_shift/su_mean 0.000
_refine_ls_structure_factor_coef Fsqd
_refine_ls_weighting_details 'calc w=1/[\s^2^(Fo^2^)+(0.1518P)^2^+0.0000P] where P=(Fo^2^+2Fc^2^)/3'
_refine_ls_weighting_scheme calc
_refine_ls_wR_factor_gt 0.2020
_refine_ls_wR_factor_ref 0.2308
_reflns_number_gt 3478
_reflns_number_total 7248
_reflns_threshold_expression >2sigma(I)
_cod_data_source_file ic990496p_6.cif
_cod_data_source_block CsI.Ni(L2)2.H2O
_cod_database_code 4320851

loop_
_symmetry_equiv_pos_as_xyz
'x, y, z'
'x+1/2, -y+1/2, -z'
'-x, y+1/2, -z+1/2'
'-x+1/2, -y, z+1/2'
'-x, -y, -z'
'-x-1/2, y-1/2, z'
'x, -y-1/2, z-1/2'
'x-1/2, y, -z-1/2'

loop_
_atom_site_label
_atom_site_type_symbol
_atom_site_fract_x
_atom_site_fract_y
_atom_site_fract_z
_atom_site_U_iso_or_equiv
_atom_site_adp_type
_atom_site_occupancy
_atom_site_symmetry_multiplicity
_atom_site_calc_flag
_atom_site_refinement_flags
_atom_site_disorder_assembly
_atom_site_disorder_group
Cs1 Cs -0.18027(4) 0.17757(3) 0.86987(3) 0.0707(3) Uani 1 1 d . . .
Ni1 Ni -0.02896(8) 0.14518(6) 0.74587(5) 0.0612(4) Uani 1 1 d . . .
Ni2 Ni -0.31824(9) 0.18518(6) 0.73561(6) 0.0700(4) Uani 1 1 d . . .
I1 I -0.12391(9) 0.27794(7) 0.99827(4) 0.1494(6) Uani 1 1 d . . .
O1 O -0.0227(4) 0.1252(3) 0.8168(3) 0.0667(18) Uani 1 1 d . . .
O2 O -0.0827(4) 0.2119(3) 0.7697(3) 0.0667(18) Uani 1 1 d . . .
O3 O -0.0218(6) 0.1174(4) 0.9210(3) 0.095(3) Uani 1 1 d . . .
O4 O -0.1464(5) 0.2995(3) 0.8207(3) 0.081(2) Uani 1 1 d . . .
O5 O -0.2643(4) 0.1239(3) 0.7697(3) 0.0652(18) Uani 1 1 d . . .
O6 O -0.3362(4) 0.2122(3) 0.8034(3) 0.078(2) Uani 1 1 d . . .
O7 O -0.2092(6) 0.0477(4) 0.8359(4) 0.098(3) Uani 1 1 d . . .
O8 O -0.3534(6) 0.2316(5) 0.9034(4) 0.109(3) Uani 1 1 d . . .
N1 N 0.0257(6) 0.0813(4) 0.7220(4) 0.083(3) Uani 1 1 d . . .
N2 N -0.0393(6) 0.1645(4) 0.6751(4) 0.075(3) Uani 1 1 d . . .
N3 N -0.2981(7) 0.1575(6) 0.6684(4) 0.090(3) Uani 1 1 d . . .
N4 N -0.3762(7) 0.2443(6) 0.7029(5) 0.100(4) Uani 1 1 d . . .
O9 O -0.2247(18) 0.4167(9) 1.0023(8) 0.326(13) Uani 1 1 d . . .
C1 C 0.0140(6) 0.0808(5) 0.8366(5) 0.070(3) Uani 1 1 d . . .
C2 C 0.0145(7) 0.0731(5) 0.8937(6) 0.083(3) Uani 1 1 d . . .
C3 C 0.0558(9) 0.0259(6) 0.9152(7) 0.106(5) Uani 1 1 d . . .
H3 H 0.0601 0.0232 0.9519 0.127 Uiso 1 1 calc R . .
C4 C 0.0906(10) -0.0168(6) 0.8850(8) 0.108(5) Uani 1 1 d . . .
H4 H 0.1157 -0.0489 0.9003 0.129 Uiso 1 1 calc R . .
C5 C 0.0868(9) -0.0101(6) 0.8328(8) 0.110(5) Uani 1 1 d . . .
H5 H 0.1101 -0.0393 0.8123 0.132 Uiso 1 1 calc R . .
C6 C 0.0517(7) 0.0357(5) 0.8060(6) 0.083(4) Uani 1 1 d . . .
C7 C 0.0543(8) 0.0411(6) 0.7500(6) 0.089(4) Uani 1 1 d . . .
H7 H 0.0803 0.0111 0.7317 0.106 Uiso 1 1 calc R . .
C8 C 0.0428(15) 0.0807(9) 0.6651(7) 0.177(10) Uani 1 1 d . . .
H8 H 0.0966 0.1017 0.6672 0.213 Uiso 1 1 calc R . .
C9 C 0.0014(13) 0.1206(8) 0.6416(7) 0.137(6) Uani 1 1 d . . .
H9A H -0.0423 0.1027 0.6201 0.164 Uiso 1 1 calc R . .
H9B H 0.0399 0.1400 0.6175 0.164 Uiso 1 1 calc R . .
C10 C 0.0766(13) 0.0316(8) 0.6391(6) 0.145(6) Uani 1 1 d . . .
H10A H 0.0400 -0.0007 0.6451 0.218 Uiso 1 1 calc R . .
H10B H 0.1321 0.0234 0.6529 0.218 Uiso 1 1 calc R . .
H10C H 0.0805 0.0390 0.6017 0.218 Uiso 1 1 calc R . .
C11 C -0.0765(8) 0.2084(6) 0.6558(5) 0.082(3) Uani 1 1 d . . .
H11 H -0.0788 0.2111 0.6190 0.098 Uiso 1 1 calc R . .
C12 C -0.1140(7) 0.2527(6) 0.6848(5) 0.080(3) Uani 1 1 d . . .
C13 C -0.1512(8) 0.3003(6) 0.6571(5) 0.088(4) Uani 1 1 d . . .
H13 H -0.1497 0.3017 0.6203 0.105 Uiso 1 1 calc R . .
C14 C -0.1892(8) 0.3439(6) 0.6854(7) 0.097(5) Uani 1 1 d . . .
H14 H -0.2156 0.3738 0.6671 0.116 Uiso 1 1 calc R . .
C15 C -0.1890(7) 0.3444(5) 0.7386(5) 0.078(3) Uani 1 1 d . . .
H15 H -0.2147 0.3745 0.7568 0.093 Uiso 1 1 calc R . .
C16 C -0.1518(7) 0.3011(5) 0.7660(4) 0.063(3) Uani 1 1 d . . .
C17 C -0.1159(6) 0.2535(5) 0.7405(4) 0.061(3) Uani 1 1 d . . .
C18 C -0.0134(13) 0.1181(8) 0.9756(6) 0.162(8) Uani 1 1 d . . .
H18A H -0.0315 0.0819 0.9898 0.244 Uiso 1 1 calc R . .
H18B H -0.0478 0.1483 0.9901 0.244 Uiso 1 1 calc R . .
H18C H 0.0450 0.1246 0.9847 0.244 Uiso 1 1 calc R . .
C19 C -0.1774(9) 0.3480(6) 0.8490(6) 0.112(5) Uani 1 1 d . . .
H19A H -0.1400 0.3800 0.8435 0.167 Uiso 1 1 calc R . .
H19B H -0.1801 0.3392 0.8861 0.167 Uiso 1 1 calc R . .
H19C H -0.2331 0.3577 0.8364 0.167 Uiso 1 1 calc R . .
C20 C -0.2350(7) 0.0777(6) 0.7493(5) 0.075(3) Uani 1 1 d . . .
C21 C -0.2033(8) 0.0351(5) 0.7838(7) 0.091(4) Uani 1 1 d . . .
C22 C -0.1697(9) -0.0157(6) 0.7628(8) 0.117(5) Uani 1 1 d . . .
H22 H -0.1509 -0.0449 0.7851 0.140 Uiso 1 1 calc R . .
C23 C -0.1648(11) -0.0222(9) 0.7052(11) 0.144(8) Uani 1 1 d . . .
H23 H -0.1399 -0.0550 0.6911 0.173 Uiso 1 1 calc R . .
C24 C -0.1947(10) 0.0174(8) 0.6729(8) 0.118(6) Uani 1 1 d . . .
H24 H -0.1936 0.0106 0.6365 0.141 Uiso 1 1 calc R . .
C25 C -0.2280(8) 0.0690(7) 0.6915(6) 0.093(4) Uani 1 1 d . . .
C26 C -0.2641(9) 0.1095(8) 0.6577(6) 0.097(5) Uani 1 1 d . . .
H26 H -0.2630 0.1000 0.6219 0.117 Uiso 1 1 calc R . .
C27 C -0.3245(11) 0.1938(8) 0.6250(6) 0.120(5) Uani 1 1 d . . .
H27A H -0.2764 0.2154 0.6115 0.144 Uiso 1 1 calc R . .
H27B H -0.3475 0.1707 0.5964 0.144 Uiso 1 1 calc R . .
C28 C -0.3859(15) 0.2310(8) 0.6442(6) 0.146(8) Uani 1 1 d . . .
H28 H -0.4374 0.2075 0.6433 0.175 Uiso 1 1 calc R . .
C29 C -0.4074(16) 0.2766(12) 0.6145(9) 0.208(11) Uani 1 1 d . . .
H29A H -0.3582 0.2905 0.5960 0.312 Uiso 1 1 calc R . .
H29B H -0.4295 0.3064 0.6369 0.312 Uiso 1 1 calc R . .
H29C H -0.4499 0.2655 0.5892 0.312 Uiso 1 1 calc R . .
C30 C -0.4079(9) 0.2888(8) 0.7264(8) 0.107(6) Uani 1 1 d . . .
H30 H -0.4340 0.3162 0.7051 0.128 Uiso 1 1 calc R . .
C31 C -0.4063(8) 0.2993(6) 0.7818(8) 0.093(4) Uani 1 1 d . . .
C32 C -0.4441(11) 0.3493(9) 0.7977(9) 0.127(6) Uani 1 1 d . . .
H32 H -0.4667 0.3749 0.7731 0.152 Uiso 1 1 calc R . .
C33 C -0.4474(11) 0.3601(7) 0.8488(13) 0.154(10) Uani 1 1 d . . .
H33 H -0.4715 0.3946 0.8597 0.184 Uiso 1 1 calc R . .
C34 C -0.4161(9) 0.3219(8) 0.8885(9) 0.126(6) Uani 1 1 d . . .
H34 H -0.4198 0.3303 0.9245 0.151 Uiso 1 1 calc R . .
C35 C -0.3813(8) 0.2733(6) 0.8708(6) 0.084(4) Uani 1 1 d . . .
C36 C -0.3747(7) 0.2603(5) 0.8181(6) 0.075(3) Uani 1 1 d . . .
C37 C -0.1832(10) 0.0028(6) 0.8723(6) 0.123(5) Uani 1 1 d . . .
H37A H -0.2159 -0.0313 0.8655 0.185 Uiso 1 1 calc R . .
H37B H -0.1926 0.0152 0.9081 0.185 Uiso 1 1 calc R . .
H37C H -0.1240 -0.0054 0.8672 0.185 Uiso 1 1 calc R . .
C38 C -0.3630(11) 0.2387(11) 0.9623(6) 0.201(12) Uani 1 1 d . . .
H38A H -0.3632 0.2016 0.9789 0.301 Uiso 1 1 calc R . .
H38B H -0.4154 0.2581 0.9698 0.301 Uiso 1 1 calc R . .
H38C H -0.3165 0.2609 0.9758 0.301 Uiso 1 1 calc R . .

loop_
_atom_site_aniso_label
_atom_site_aniso_U_11
_atom_site_aniso_U_22
_atom_site_aniso_U_33
_atom_site_aniso_U_23
_atom_site_aniso_U_13
_atom_site_aniso_U_12
Cs1 0.0673(5) 0.0856(5) 0.0590(4) -0.0008(3) 0.0003(3) 0.0078(4)
Ni1 0.0602(8) 0.0604(8) 0.0628(8) -0.0080(7) 0.0070(6) -0.0066(6)
Ni2 0.0659(9) 0.0750(9) 0.0691(9) 0.0053(7) -0.0089(7) -0.0164(7)
I1 0.1545(11) 0.2076(15) 0.0861(8) -0.0207(8) -0.0283(7) 0.0239(10)
O1 0.070(5) 0.068(5) 0.063(4) -0.004(4) -0.001(4) 0.011(4)
O2 0.073(5) 0.064(5) 0.063(4) -0.011(4) 0.000(4) 0.002(4)
O3 0.130(7) 0.094(6) 0.061(5) -0.001(4) -0.016(5) 0.016(6)
O4 0.096(6) 0.055(4) 0.092(6) -0.006(4) 0.002(5) 0.012(4)
O5 0.072(5) 0.048(4) 0.075(5) 0.000(3) 0.004(4) 0.003(4)
O6 0.067(5) 0.079(5) 0.087(5) 0.009(4) -0.012(4) 0.001(4)
O7 0.113(7) 0.077(6) 0.103(7) 0.010(6) -0.007(6) -0.007(5)
O8 0.089(6) 0.157(9) 0.079(6) -0.033(6) 0.014(5) 0.018(6)
N1 0.085(7) 0.074(7) 0.092(8) -0.005(6) -0.012(6) 0.022(6)
N2 0.092(7) 0.074(7) 0.060(6) -0.005(5) 0.008(5) -0.011(5)
N3 0.082(8) 0.122(10) 0.067(7) -0.002(7) -0.004(5) -0.039(7)
N4 0.083(8) 0.116(10) 0.101(9) 0.034(8) -0.030(7) -0.028(7)
O9 0.43(3) 0.28(2) 0.27(2) -0.075(17) 0.17(2) 0.09(2)
C1 0.047(6) 0.066(8) 0.096(9) -0.010(7) -0.009(6) -0.014(6)
C2 0.067(7) 0.062(8) 0.120(11) 0.017(8) -0.008(7) -0.004(6)
C3 0.099(10) 0.083(10) 0.135(12) 0.039(10) -0.044(9) -0.021(8)
C4 0.111(11) 0.052(8) 0.160(16) 0.015(10) -0.020(12) 0.010(8)
C5 0.093(10) 0.055(9) 0.181(17) -0.002(10) 0.029(11) 0.000(7)
C6 0.063(7) 0.038(7) 0.148(13) -0.007(8) 0.002(8) 0.002(6)
C7 0.073(8) 0.087(9) 0.106(11) -0.026(9) 0.022(8) 0.008(7)
C8 0.29(3) 0.148(17) 0.088(12) -0.039(11) 0.055(14) 0.113(19)
C9 0.179(18) 0.121(14) 0.110(13) -0.022(11) 0.033(12) 0.019(13)
C10 0.174(17) 0.153(16) 0.110(12) 0.001(12) 0.009(12) -0.006(14)
C11 0.090(9) 0.107(11) 0.049(7) 0.012(7) 0.002(6) -0.030(8)
C12 0.067(7) 0.095(9) 0.077(9) 0.001(8) 0.004(6) -0.027(7)
C13 0.091(9) 0.097(10) 0.076(9) 0.023(8) -0.021(7) -0.024(8)
C14 0.073(8) 0.078(9) 0.140(14) 0.052(9) -0.027(9) -0.009(7)
C15 0.075(8) 0.068(7) 0.091(9) 0.016(7) 0.000(7) -0.010(6)
C16 0.061(6) 0.067(7) 0.061(7) 0.011(6) -0.006(5) -0.013(5)
C17 0.057(6) 0.062(7) 0.064(7) 0.004(6) -0.001(5) -0.009(5)
C18 0.26(2) 0.143(15) 0.082(11) -0.017(10) -0.019(13) 0.064(16)
C19 0.119(11) 0.083(9) 0.133(12) -0.017(9) 0.020(10) 0.021(9)
C20 0.053(7) 0.080(9) 0.092(9) -0.015(8) 0.011(6) -0.017(6)
C21 0.068(8) 0.054(8) 0.151(14) -0.007(9) -0.001(8) -0.008(6)
C22 0.094(10) 0.066(9) 0.190(18) -0.022(10) -0.015(11) -0.022(8)
C23 0.092(12) 0.129(17) 0.21(3) -0.089(17) 0.013(14) -0.027(11)
C24 0.093(12) 0.109(13) 0.152(17) -0.053(13) -0.001(11) -0.022(10)
C25 0.069(8) 0.102(11) 0.109(11) -0.042(9) 0.009(8) -0.021(8)
C26 0.084(10) 0.139(15) 0.069(9) -0.001(10) -0.008(8) -0.043(10)
C27 0.146(15) 0.129(14) 0.085(12) 0.020(10) 0.009(11) -0.024(12)
C28 0.23(2) 0.141(16) 0.064(10) 0.055(10) -0.063(12) -0.003(15)
C29 0.20(2) 0.30(3) 0.124(17) -0.03(2) -0.007(17) -0.04(2)
C30 0.072(9) 0.096(12) 0.152(16) 0.061(12) -0.026(10) -0.018(9)
C31 0.069(8) 0.063(9) 0.148(14) 0.008(9) 0.000(9) -0.011(7)
C32 0.087(11) 0.105(14) 0.19(2) -0.010(14) 0.012(12) 0.012(10)
C33 0.077(11) 0.064(11) 0.32(3) -0.036(17) 0.048(17) -0.034(9)
C34 0.083(10) 0.110(13) 0.184(18) -0.021(14) 0.012(11) -0.004(10)
C35 0.074(8) 0.077(9) 0.101(11) -0.012(8) 0.003(7) 0.012(7)
C36 0.059(7) 0.063(8) 0.103(11) -0.005(7) -0.009(7) 0.005(6)
C37 0.118(12) 0.108(11) 0.143(14) 0.032(10) -0.033(10) -0.026(10)
C38 0.147(15) 0.39(3) 0.062(10) -0.080(15) 0.016(10) 0.05(2)

loop_
_atom_type_symbol
_atom_type_description
_atom_type_scat_dispersion_real
_atom_type_scat_dispersion_imag
_atom_type_scat_source
C C 0.0033 0.0016 'International Tables Vol C Tables 4.2.6.8 and 6.1.1.4'
H H 0.0000 0.0000 'International Tables Vol C Tables 4.2.6.8 and 6.1.1.4'
N N 0.0061 0.0033 'International Tables Vol C Tables 4.2.6.8 and 6.1.1.4'
O O 0.0106 0.0060 'International Tables Vol C Tables 4.2.6.8 and 6.1.1.4'
Ni Ni 0.3393 1.1124 'International Tables Vol C Tables 4.2.6.8 and 6.1.1.4'
Cs Cs -0.3680 2.1192 'International Tables Vol C Tables 4.2.6.8 and 6.1.1.4'
I I -0.4742 1.8119 'International Tables Vol C Tables 4.2.6.8 and 6.1.1.4'

loop_
_geom_angle_atom_site_label_1
_geom_angle_atom_site_label_2
_geom_angle_atom_site_label_3
_geom_angle
_geom_angle_site_symmetry_1
_geom_angle_site_symmetry_3
_geom_angle_publ_flag
O2 Cs1 O1 48.62(19) . . ?
O2 Cs1 O6 83.31(19) . . ?
O1 Cs1 O6 120.8(2) . . ?
O2 Cs1 O5 69.44(18) . . ?
O1 Cs1 O5 80.28(18) . . ?
O6 Cs1 O5 47.5(2) . . ?
O2 Cs1 O8 123.9(3) . . ?
O1 Cs1 O8 169.8(2) . . ?
O6 Cs1 O8 49.1(2) . . ?
O5 Cs1 O8 90.6(2) . . ?
O2 Cs1 O3 93.2(2) . . ?
O1 Cs1 O3 50.1(2) . . ?
O6 Cs1 O3 166.9(2) . . ?
O5 Cs1 O3 119.5(2) . . ?
O8 Cs1 O3 139.8(2) . . ?
O2 Cs1 O4 49.77(19) . . ?
O1 Cs1 O4 92.8(2) . . ?
O6 Cs1 O4 71.6(2) . . ?
O5 Cs1 O4 96.59(19) . . ?
O8 Cs1 O4 83.8(3) . . ?
O3 Cs1 O4 115.4(2) . . ?
O2 Cs1 O7 95.6(2) . . ?
O1 Cs1 O7 67.7(2) . . ?
O6 Cs1 O7 89.3(2) . . ?
O5 Cs1 O7 48.5(2) . . ?
O8 Cs1 O7 109.4(3) . . ?
O3 Cs1 O7 78.5(2) . . ?
O4 Cs1 O7 141.1(2) . . ?
O2 Cs1 C17 17.90(19) . . ?
O1 Cs1 C17 66.4(2) . . ?
O6 Cs1 C17 68.2(2) . . ?
O5 Cs1 C17 66.94(19) . . ?
O8 Cs1 C17 106.0(3) . . ?
O3 Cs1 C17 110.1(2) . . ?
O4 Cs1 C17 37.4(2) . . ?
O7 Cs1 C17 104.3(2) . . ?
O2 Cs1 C36 89.4(2) . . ?
O1 Cs1 C36 134.0(3) . . ?
O6 Cs1 C36 18.1(2) . . ?
O5 Cs1 C36 65.6(2) . . ?
O8 Cs1 C36 36.3(3) . . ?
O3 Cs1 C36 174.8(3) . . ?
O4 Cs1 C36 63.2(2) . . ?
O7 Cs1 C36 105.7(2) . . ?
C17 Cs1 C36 72.1(3) . . ?
O2 Cs1 C35 105.4(3) . . ?
O1 Cs1 C35 153.1(3) . . ?
O6 Cs1 C35 36.9(3) . . ?
O5 Cs1 C35 83.6(3) . . ?
O8 Cs1 C35 18.5(3) . . ?
O3 Cs1 C35 154.8(3) . . ?
O4 Cs1 C35 67.8(2) . . ?
O7 Cs1 C35 115.6(3) . . ?
C17 Cs1 C35 87.5(3) . . ?
C36 Cs1 C35 20.4(3) . . ?
O2 Cs1 C1 65.1(2) . . ?
O1 Cs1 C1 16.4(2) . . ?
O6 Cs1 C1 131.4(2) . . ?
O5 Cs1 C1 85.8(2) . . ?
O8 Cs1 C1 168.3(3) . . ?
O3 Cs1 C1 37.3(2) . . ?
O4 Cs1 C1 107.7(2) . . ?
O7 Cs1 C1 60.2(2) . . ?
C17 Cs1 C1 82.9(3) . . ?
C36 Cs1 C1 147.4(3) . . ?
C35 Cs1 C1 167.8(3) . . ?
N1 Ni1 N2 85.5(5) . . ?
N1 Ni1 O1 95.1(4) . . ?
N2 Ni1 O1 177.9(4) . . ?
N1 Ni1 O2 178.5(4) . . ?
N2 Ni1 O2 93.9(4) . . ?
O1 Ni1 O2 85.6(3) . . ?
N1 Ni1 Cs1 133.9(4) . . ?
N2 Ni1 Cs1 131.0(3) . . ?
O1 Ni1 Cs1 47.5(2) . . ?
O2 Ni1 Cs1 47.4(2) . . ?
N3 Ni2 O6 178.8(5) . . ?
N3 Ni2 N4 86.3(7) . . ?
O6 Ni2 N4 94.8(5) . . ?
N3 Ni2 O5 94.5(5) . . ?
O6 Ni2 O5 84.5(3) . . ?
N4 Ni2 O5 177.4(4) . . ?
N3 Ni2 Cs1 131.7(4) . . ?
O6 Ni2 Cs1 47.0(2) . . ?
N4 Ni2 Cs1 132.5(4) . . ?
O5 Ni2 Cs1 48.2(2) . . ?
C1 O1 Ni1 127.0(7) . . ?
C1 O1 Cs1 120.9(7) . . ?
Ni1 O1 Cs1 106.1(3) . . ?
C17 O2 Ni1 127.5(7) . . ?
C17 O2 Cs1 116.8(6) . . ?
Ni1 O2 Cs1 106.0(3) . . ?
C2 O3 C18 118.0(11) . . ?
C2 O3 Cs1 117.6(7) . . ?
C18 O3 Cs1 118.7(9) . . ?
C16 O4 C19 117.2(10) . . ?
C16 O4 Cs1 114.1(6) . . ?
C19 O4 Cs1 117.5(8) . . ?
C20 O5 Ni2 128.3(8) . . ?
C20 O5 Cs1 120.8(7) . . ?
Ni2 O5 Cs1 105.1(3) . . ?
C36 O6 Ni2 128.1(8) . . ?
C36 O6 Cs1 115.7(7) . . ?
Ni2 O6 Cs1 107.0(3) . . ?
C21 O7 C37 116.1(12) . . ?
C21 O7 Cs1 117.3(7) . . ?
C37 O7 Cs1 118.4(8) . . ?
C35 O8 C38 119.5(14) . . ?
C35 O8 Cs1 114.3(8) . . ?
C38 O8 Cs1 113.6(9) . . ?
C7 N1 C8 118.6(12) . . ?
C7 N1 Ni1 126.4(9) . . ?
C8 N1 Ni1 114.8(10) . . ?
C11 N2 C9 122.5(12) . . ?
C11 N2 Ni1 127.2(8) . . ?
C9 N2 Ni1 110.3(10) . . ?
C26 N3 C27 118.6(14) . . ?
C26 N3 Ni2 125.2(11) . . ?
C27 N3 Ni2 116.3(12) . . ?
C30 N4 C28 124.7(15) . . ?
C30 N4 Ni2 125.8(11) . . ?
C28 N4 Ni2 109.5(12) . . ?
O1 C1 C6 124.6(12) . . ?
O1 C1 C2 119.1(11) . . ?
C6 C1 C2 116.2(12) . . ?
O1 C1 Cs1 42.6(5) . . ?
C6 C1 Cs1 150.1(8) . . ?
C2 C1 Cs1 82.0(7) . . ?
O3 C2 C3 126.8(14) . . ?
O3 C2 C1 113.8(10) . . ?
C3 C2 C1 119.1(14) . . ?
C4 C3 C2 123.2(15) . . ?
C5 C4 C3 116.7(14) . . ?
C4 C5 C6 126.5(15) . . ?
C5 C6 C7 123.0(13) . . ?
C5 C6 C1 118.0(15) . . ?
C7 C6 C1 119.0(12) . . ?
N1 C7 C6 127.9(12) . . ?
C9 C8 C10 124.0(18) . . ?
C9 C8 N1 110.8(14) . . ?
C10 C8 N1 122.0(17) . . ?
C8 C9 N2 117.3(15) . . ?
N2 C11 C12 125.9(11) . . ?
C11 C12 C17 122.9(12) . . ?
C11 C12 C13 119.3(12) . . ?
C17 C12 C13 117.8(12) . . ?
C14 C13 C12 119.8(12) . . ?
C15 C14 C13 121.4(12) . . ?
C14 C15 C16 120.3(13) . . ?
C15 C16 O4 123.8(11) . . ?
C15 C16 C17 122.0(11) . . ?
O4 C16 C17 114.3(9) . . ?
C15 C16 Cs1 146.8(8) . . ?
O4 C16 Cs1 47.1(5) . . ?
C17 C16 Cs1 76.8(6) . . ?
O2 C17 C16 118.9(10) . . ?
O2 C17 C12 122.5(11) . . ?
C16 C17 C12 118.5(11) . . ?
O2 C17 Cs1 45.3(5) . . ?
C16 C17 Cs1 82.4(6) . . ?
C12 C17 Cs1 148.0(7) . . ?
O5 C20 C21 118.0(12) . . ?
O5 C20 C25 122.7(13) . . ?
C21 C20 C25 119.1(13) . . ?
O7 C21 C22 125.2(15) . . ?
O7 C21 C20 115.1(12) . . ?
C22 C21 C20 119.7(16) . . ?
C21 C22 C23 118.8(17) . . ?
C24 C23 C22 121.6(19) . . ?
C23 C24 C25 122(2) . . ?
C24 C25 C26 122.1(17) . . ?
C24 C25 C20 118.7(16) . . ?
C26 C25 C20 118.7(13) . . ?
N3 C26 C25 129.8(15) . . ?
C28 C27 N3 107.6(14) . . ?
C29 C28 C27 118(2) . . ?
C29 C28 N4 114.1(19) . . ?
C27 C28 N4 113.4(15) . . ?
N4 C30 C31 125.6(14) . . ?
C32 C31 C36 121.5(18) . . ?
C32 C31 C30 115.4(18) . . ?
C36 C31 C30 123.0(14) . . ?
C33 C32 C31 118(2) . . ?
C32 C33 C34 124(2) . . ?
C35 C34 C33 116(2) . . ?
C34 C35 O8 122.8(16) . . ?
C34 C35 C36 122.9(16) . . ?
O8 C35 C36 114.2(12) . . ?
C34 C35 Cs1 145.7(11) . . ?
O8 C35 Cs1 47.3(6) . . ?
C36 C35 Cs1 78.7(7) . . ?
O6 C36 C35 119.5(12) . . ?
O6 C36 C31 122.3(14) . . ?
C35 C36 C31 118.2(13) . . ?
O6 C36 Cs1 46.2(5) . . ?
C35 C36 Cs1 80.9(8) . . ?
C31 C36 Cs1 147.3(9) . . ?

loop_
_geom_bond_atom_site_label_1
_geom_bond_atom_site_label_2
_geom_bond_distance
_geom_bond_site_symmetry_2
_geom_bond_publ_flag
Cs1 O2 3.063(7) . ?
Cs1 O1 3.072(7) . ?
Cs1 O6 3.081(7) . ?
Cs1 O5 3.111(7) . ?
Cs1 O8 3.120(9) . ?
Cs1 O3 3.139(9) . ?
Cs1 O4 3.142(8) . ?
Cs1 O7 3.175(9) . ?
Cs1 C17 3.845(10) . ?
Cs1 C36 3.846(12) . ?
Cs1 C35 3.872(13) . ?
Cs1 C1 3.891(12) . ?
Ni1 N1 1.821(10) . ?
Ni1 N2 1.846(9) . ?
Ni1 O1 1.851(7) . ?
Ni1 O2 1.867(7) . ?
Ni2 N3 1.841(12) . ?
Ni2 O6 1.843(8) . ?
Ni2 N4 1.845(13) . ?
Ni2 O5 1.869(7) . ?
O1 C1 1.283(13) . ?
O2 C17 1.324(12) . ?
O3 C2 1.365(14) . ?
O3 C18 1.382(15) . ?
O4 C16 1.382(12) . ?
O4 C19 1.423(14) . ?
O5 C20 1.280(13) . ?
O6 C36 1.326(13) . ?
O7 C21 1.349(16) . ?
O7 C37 1.450(15) . ?
O8 C35 1.345(15) . ?
O8 C38 1.500(16) . ?
N1 C7 1.255(16) . ?
N1 C8 1.459(18) . ?
N2 C11 1.274(15) . ?
N2 C9 1.472(17) . ?
N3 C26 1.267(18) . ?
N3 C27 1.442(19) . ?
N4 C30 1.29(2) . ?
N4 C28 1.52(2) . ?
C1 C6 1.431(16) . ?
C1 C2 1.452(17) . ?
C2 C3 1.387(16) . ?
C3 C4 1.36(2) . ?
C4 C5 1.33(2) . ?
C5 C6 1.379(19) . ?
C6 C7 1.419(18) . ?
C8 C9 1.28(2) . ?
C8 C10 1.42(2) . ?
C11 C12 1.396(17) . ?
C12 C17 1.404(16) . ?
C12 C13 1.434(17) . ?
C13 C14 1.377(19) . ?
C14 C15 1.342(18) . ?
C15 C16 1.354(16) . ?
C16 C17 1.401(15) . ?
C20 C21 1.409(17) . ?
C20 C25 1.473(17) . ?
C21 C22 1.401(19) . ?
C22 C23 1.46(2) . ?
C23 C24 1.32(2) . ?
C24 C25 1.39(2) . ?
C25 C26 1.393(19) . ?
C27 C28 1.39(2) . ?
C28 C29 1.34(3) . ?
C30 C31 1.42(2) . ?
C31 C32 1.37(2) . ?
C31 C36 1.382(18) . ?
C32 C33 1.31(3) . ?
C33 C34 1.43(3) . ?
C34 C35 1.33(2) . ?
C35 C36 1.367(18) . ?
